data_1526784
loop_
_publ_author_name
'Kubozono, Y.'
'Fujiki, S.'
'Kambe, T.'
'Takabayashi, Y.'
'Kashino, S.'
'Emura, S.'

_publ_section_title
;
 Structure and physical properties of Na4 C60 under ambient and
 highpressure
;
_journal_name_full 'Physical Review, Serie 3. B - Condensed Matter (18,1978-)'
_journal_page_first 0454181
_journal_page_last 0454189
_journal_volume 63
_journal_year 2001
_chemical_formula_sum 'C59 Na3.82'
_chemical_name_systematic 'Na3.82 C60'
_space_group_IT_number 12
_symmetry_space_group_name_Hall '-I 2y'
_symmetry_space_group_name_H-M 'I 1 2/m 1'
_cell_angle_alpha 90
_cell_angle_beta 96.08
_cell_angle_gamma 90
_cell_formula_units_Z 2
_cell_length_a 11.24
_cell_length_b 11.71
_cell_length_c 10.25
_cell_volume 1341.520
_citation_journal_id_ASTM PRBMDO
_cod_data_source_file Kubozono_PRBMDO_2001_1880.cif
_cod_data_source_block C59Na3.82
_cod_original_cell_volume 1341.52
_cod_original_sg_symbol_Hall '-C 2y (x,y,-x+z)'
_cod_database_code 1526784

loop_
_symmetry_equiv_pos_as_xyz
x,y,z
-x,y,-z
-x,-y,-z
x,-y,z
x+1/2,y+1/2,z+1/2
-x+1/2,y+1/2,-z+1/2
-x+1/2,-y+1/2,-z+1/2
x+1/2,-y+1/2,z+1/2

loop_
_atom_site_label
_atom_site_type_symbol
_atom_site_fract_x
_atom_site_fract_y
_atom_site_fract_z
_atom_site_occupancy
_atom_site_U_iso_or_equiv
C19 C 0.2726 0.1403 0.1076 0.5 0.0
C23 C 0.1693 0.2397 -0.0843 0.5 0.0
C30 C 0.0578 0.8924 0.3241 0.5 0.0
C3 C 0.2752 0.0719 0.8802 0.5 0.0
C11 C 0.0901 0.2903 -0.0048 0.5 0.0
C12 C 0.1032 0.7206 -0.0608 0.5 0.0
C10 C 0.2375 0.8648 0.8577 0.5 0.0
C4 C 0.2983 -0.0396 -0.0747 0.5 0.0
C9 C 0.6908 0.0635 -0.0649 0.5 0.0
C6 C -0.0789 0.2556 0.8259 0.5 0.0
C25 C 0.8751 0.8046 0.2123 0.5 0.0
C27 C 0.101 0.2663 0.1348 0.5 0.0
C16 C 0.7705 -0.0059 0.7343 0.5 0.0
Na1 Na 0.5 0.205 0 0.99 0.0
C22 C 0.1556 0.8839 0.7471 0.5 0.0
C26 C 0.7448 0.174 -0.0834 0.5 0.0
Na2 Na 0.696 0 0.465 0.92 0.0
C24 C 0.2109 0.7817 -0.0447 0.5 0.0
C1 C 0.164 0.1096 0.2877 0.5 0.0
C29 C 0.0185 0.7404 0.8247 0.5 0.0
C21 C 0.7034 -0.0248 0.8456 0.5 0.0
C20 C 0.8683 0.0007 0.2996 0.5 0.0
C5 C -0.0361 0.2984 -0.0504 0.5 0.0
C17 C 0.0442 0.8206 0.7304 0.5 0.0
C18 C -0.0054 -0.0074 0.3453 0.5 0.0
C7 C 0.2621 0.1634 -0.0271 0.5 0.0
C15 C 0.1907 0.1926 0.19 0.5 0.0
C14 C 0.8096 0.1923 0.8011 0.5 0.0
C13 C -0.003 0.7968 0.2564 0.5 0.0
C2 C 0.0486 0.1031 0.3268 0.5 0.0
C28 C 0.8227 0.1008 0.7164 0.5 0.0
C8 C 0.8096 -0.0917 0.2343 0.5 0.0
